data_2011266
loop_
_publ_author_name
'Sen, Liao'
'Su, Cheng-Yong'
'Zhang, Ze-Fu'
'Liu, Han-Qin'
'Zhu, Hai-Liang'

_publ_section_title
;
 1,2-Bis(8-quinolylthiomethyl)benzene
;
_journal_issue 8
_journal_name_full 'Acta Crystallographica Section C'
_journal_page_first e348
_journal_page_last e349
_journal_paper_doi 10.1107/S0108270100009124
_journal_volume 56
_journal_year 2000
_chemical_formula_sum 'C26 H20 N2 S2'
_chemical_formula_weight 424.56
_chemical_name_systematic
;
 ?
;
_space_group_IT_number 2
_symmetry_cell_setting triclinic
_symmetry_space_group_name_Hall '-P 1'
_symmetry_space_group_name_H-M 'P -1'
_audit_creation_method SHELXL-97
_cell_angle_alpha 112.68(6)
_cell_angle_beta 95.20(7)
_cell_angle_gamma 106.05(6)
_cell_formula_units_Z 2
_cell_length_a 9.230(8)
_cell_length_b 10.907(6)
_cell_length_c 12.056(12)
_cell_measurement_reflns_used 26
_cell_measurement_temperature 293(2)
_cell_measurement_theta_max 14
_cell_measurement_theta_min 6
_cell_volume 1049.2(17)
_computing_cell_refinement XSCANS
_computing_data_collection 'XSCANS (Siemens, 1996)'
_computing_data_reduction XSCANS
_computing_publication_material SHELXTL
_computing_structure_refinement 'SHELXL97 (Sheldrick, 1997)'
_computing_structure_solution 'SHELXS97 (Sheldrick, 1990)'
_diffrn_ambient_temperature 293(2)
_diffrn_measured_fraction_theta_full .958
_diffrn_measured_fraction_theta_max .958
_diffrn_measurement_device_type 'Siemens R3m'
_diffrn_measurement_method \w
_diffrn_radiation_monochromator graphite
_diffrn_radiation_source 'fine-focus sealed tube'
_diffrn_radiation_type MoK\a
_diffrn_radiation_wavelength .71073
_diffrn_reflns_av_R_equivalents .040
_diffrn_reflns_av_sigmaI/netI .0447
_diffrn_reflns_limit_h_max 10
_diffrn_reflns_limit_h_min 0
_diffrn_reflns_limit_k_max 12
_diffrn_reflns_limit_k_min -13
_diffrn_reflns_limit_l_max 14
_diffrn_reflns_limit_l_min -14
_diffrn_reflns_number 3961
_diffrn_reflns_theta_full 26.00
_diffrn_reflns_theta_max 26.00
_diffrn_reflns_theta_min 2.15
_diffrn_standards_decay_% 3
_diffrn_standards_interval_count 97
_diffrn_standards_number 3
_exptl_absorpt_coefficient_mu .270
_exptl_absorpt_correction_T_max .918
_exptl_absorpt_correction_T_min .869
_exptl_absorpt_correction_type empirical
_exptl_absorpt_process_details '(North et al., 1968)'
_exptl_crystal_colour Colourless
_exptl_crystal_density_diffrn 1.344
_exptl_crystal_density_method 'not measured'
_exptl_crystal_description Block
_exptl_crystal_F_000 444
_exptl_crystal_size_max .54
_exptl_crystal_size_mid .35
_exptl_crystal_size_min .24
_refine_diff_density_max .175
_refine_diff_density_min -.169
_refine_ls_extinction_method none
_refine_ls_goodness_of_fit_ref 1.030
_refine_ls_hydrogen_treatment constr
_refine_ls_matrix_type full
_refine_ls_number_parameters 271
_refine_ls_number_reflns 3949
_refine_ls_number_restraints 0
_refine_ls_restrained_S_all 1.030
_refine_ls_R_factor_all .082
_refine_ls_R_factor_gt .046
_refine_ls_shift/su_max .001
_refine_ls_shift/su_mean .000
_refine_ls_structure_factor_coef Fsqd
_refine_ls_weighting_details 'calc w = 1/[\s^2^(Fo^2^)+(0.0432P)^2^+0.2725P] where P = (Fo^2^+2Fc^2^)/3'
_refine_ls_weighting_scheme calc
_refine_ls_wR_factor_ref .111
_reflns_number_gt 2680
_reflns_number_total 3949
_reflns_threshold_expression I>2\s(I)
_cod_data_source_file qa0350.cif
_cod_data_source_block I
_cod_depositor_comments
;
The following automatic conversions were performed:
'_symmetry_cell_setting' value 'Triclinic' changed to 'triclinic'
according to '/home/saulius/struct/CIF-dictionaries/cif_core.dic'
dictionary named 'cif_core.dic' version 2.4.1 from 2010-06-29.

Automatic conversion script
Id: cif_fix_enum 1527 2010-12-29 10:47:43Z saulius 

The following automatic conversions were performed:

'_symmetry_cell_setting' value 'Triclinic' changed to 'triclinic'
according to /home/saulius/struct/CIF-dictionaries/cif_core.dic
dictionary named 'cif_core.dic' version 2.4.1 from 2010-06-29.

Automatic conversion script
Id: cif_fix_values 1715 2011-07-08 13:25:40Z adriana 
;
_cod_original_cell_volume 1049.2(15)
_cod_database_code 2011266
_cod_database_fobs_code 2011266

loop_
_symmetry_equiv_pos_as_xyz
'x, y, z'
'-x, -y, -z'

loop_
_atom_site_label
_atom_site_fract_x
_atom_site_fract_y
_atom_site_fract_z
_atom_site_U_iso_or_equiv
_atom_site_adp_type
_atom_site_calc_flag
_atom_site_refinement_flags
_atom_site_occupancy
_atom_site_disorder_assembly
_atom_site_disorder_group
_atom_site_type_symbol
S1 -.10278(9) .91292(7) .76344(7) .0609(2) Uani d . 1 . . S
S2 .02814(9) .66576(7) .35767(6) .0543(2) Uani d . 1 . . S
N1 -.3535(3) .7449(2) .5271(2) .0559(6) Uani d . 1 . . N
N2 -.0544(2) .4118(2) .13568(19) .0495(5) Uani d . 1 . . N
C1 -.4562(4) .6779(3) .4217(3) .0642(8) Uani d . 1 . . C
H1A -.4222 .6834 .3503 .080 Uiso d R 1 . . H
C2 -.6117(4) .6011(3) .4061(3) .0690(8) Uani d . 1 . . C
H2A -.6806 .5548 .3263 .080 Uiso d R 1 . . H
C3 -.6609(4) .5918(3) .5063(3) .0668(8) Uani d . 1 . . C
H3A -.7670 .5409 .4992 .080 Uiso d R 1 . . H
C4 -.5570(3) .6588(3) .6214(3) .0543(7) Uani d . 1 . . C
C5 -.4027(3) .7364(3) .6289(3) .0495(7) Uani d . 1 . . C
C6 -.6011(4) .6529(3) .7290(3) .0667(9) Uani d . 1 . . C
H6A -.7057 .6004 .7242 .080 Uiso d R 1 . . H
C7 -.4978(4) .7206(4) .8381(3) .0742(9) Uani d . 1 . . C
H7A -.5291 .7166 .9108 .080 Uiso d R 1 . . H
C8 -.3443(4) .7972(3) .8463(3) .0664(8) Uani d . 1 . . C
H8A -.2723 .8450 .9247 .080 Uiso d R 1 . . H
C9 -.2954(3) .8059(3) .7444(3) .0539(7) Uani d . 1 . . C
C10 -.0182(3) .7842(3) .6765(2) .0493(6) Uani d . 1 . . C
H10A -.0805 .7270 .5944 .080 Uiso d R 1 . . H
H10B -.0115 .7237 .7158 .080 Uiso d R 1 . . H
C11 .1406(3) .8656(2) .6724(2) .0450(6) Uani d . 1 . . C
C12 .2627(3) .9180(3) .7736(2) .0529(7) Uani d . 1 . . C
H12A .2438 .8995 .8436 .080 Uiso d R 1 . . H
C13 .4093(3) .9954(3) .7746(3) .0641(8) Uani d . 1 . . C
H13A .4917 1.0300 .8452 .080 Uiso d R 1 . . H
C14 .4368(3) 1.0232(3) .6750(3) .0682(9) Uani d . 1 . . C
H14A .5393 1.0755 .6751 .080 Uiso d R 1 . . H
C15 .3171(3) .9740(3) .5745(3) .0619(8) Uani d . 1 . . C
H15A .3353 .9951 .5057 .080 Uiso d R 1 . . H
C16 .1682(3) .8961(2) .5722(2) .0471(6) Uani d . 1 . . C
C17 .0417(3) .8442(3) .4598(2) .0525(7) Uani d . 1 . . C
H17A -.0543 .8427 .4850 .080 Uiso d R 1 . . H
H17B .0629 .9051 .4189 .080 Uiso d R 1 . . H
C18 -.1026(3) .6303(2) .2248(2) .0423(6) Uani d . 1 . . C
C19 -.1772(3) .7182(3) .2125(2) .0513(7) Uani d . 1 . . C
H19A -.1612 .8062 .2818 .080 Uiso d R 1 . . H
C20 -.2750(3) .6826(3) .1010(3) .0583(7) Uani d . 1 . . C
H20A -.3263 .7462 .0955 .080 Uiso d R 1 . . H
C21 -.2993(3) .5599(3) .0010(3) .0566(7) Uani d . 1 . . C
H21A -.3663 .5373 -.0750 .080 Uiso d R 1 . . H
C22 -.2260(3) .4652(3) .0091(2) .0468(6) Uani d . 1 . . C
C23 -.1278(3) .4990(2) .1215(2) .0405(6) Uani d . 1 . . C
C24 -.2437(3) .3364(3) -.0913(2) .0579(7) Uani d . 1 . . C
H24A -.3081 .3097 -.1697 .080 Uiso d R 1 . . H
C25 -.1700(3) .2509(3) -.0764(3) .0608(8) Uani d . 1 . . C
H25A -.1814 .1625 -.1435 .080 Uiso d R 1 . . H
C26 -.0770(3) .2927(3) .0387(3) .0565(7) Uani d . 1 . . C
H26A -.0246 .2313 .0479 .080 Uiso d R 1 . . H

loop_
_atom_site_aniso_label
_atom_site_aniso_U_11
_atom_site_aniso_U_22
_atom_site_aniso_U_33
_atom_site_aniso_U_12
_atom_site_aniso_U_13
_atom_site_aniso_U_23
S1 .0565(5) .0515(4) .0680(5) .0183(4) .0248(4) .0166(4)
S2 .0668(5) .0514(4) .0432(4) .0293(4) .0069(3) .0136(3)
N1 .0569(15) .0625(15) .0629(15) .0257(12) .0235(13) .0357(13)
N2 .0587(14) .0447(12) .0513(13) .0224(11) .0211(11) .0217(11)
C1 .073(2) .074(2) .067(2) .0374(18) .0255(18) .0410(18)
C2 .065(2) .070(2) .074(2) .0319(17) .0107(17) .0287(17)
C3 .0500(18) .0572(18) .101(3) .0239(15) .0200(18) .0372(18)
C4 .0516(17) .0511(16) .078(2) .0251(14) .0253(16) .0380(15)
C5 .0495(16) .0506(15) .0680(18) .0263(13) .0263(14) .0362(14)
C6 .0543(19) .076(2) .101(3) .0300(16) .0388(19) .059(2)
C7 .077(2) .100(3) .084(2) .043(2) .047(2) .063(2)
C8 .067(2) .086(2) .069(2) .0373(18) .0299(16) .0454(18)
C9 .0521(17) .0573(17) .0671(19) .0259(14) .0255(15) .0338(15)
C10 .0479(15) .0475(15) .0529(15) .0158(12) .0139(12) .0216(12)
C11 .0464(15) .0365(13) .0476(15) .0155(11) .0118(12) .0124(11)
C12 .0561(18) .0504(16) .0491(16) .0202(14) .0105(14) .0171(13)
C13 .0521(18) .0552(18) .0621(19) .0131(15) .0033(15) .0075(15)
C14 .0499(18) .0536(18) .073(2) .0021(14) .0201(17) .0080(16)
C15 .067(2) .0477(16) .0571(18) .0092(15) .0271(16) .0130(14)
C16 .0532(17) .0379(13) .0431(14) .0147(12) .0147(12) .0099(11)
C17 .0668(18) .0442(15) .0455(15) .0218(13) .0141(13) .0158(12)
C18 .0439(15) .0468(14) .0385(13) .0161(12) .0153(11) .0189(12)
C19 .0600(17) .0527(16) .0484(16) .0281(14) .0190(13) .0213(13)
C20 .0611(18) .0660(18) .0600(18) .0344(15) .0151(15) .0301(15)
C21 .0559(18) .0658(18) .0485(16) .0220(15) .0057(13) .0253(14)
C22 .0452(15) .0467(15) .0466(15) .0107(12) .0142(12) .0207(12)
C23 .0426(14) .0401(13) .0419(14) .0130(11) .0174(11) .0195(11)
C24 .0646(19) .0497(16) .0456(16) .0090(14) .0107(14) .0140(13)
C25 .072(2) .0418(15) .0528(18) .0105(15) .0196(15) .0094(13)
C26 .0663(19) .0443(15) .0666(19) .0231(14) .0302(16) .0254(14)

loop_
_atom_type_symbol
_atom_type_description
_atom_type_scat_dispersion_real
_atom_type_scat_dispersion_imag
_atom_type_scat_source
C C .0033 .0016 'International Tables Vol C Tables 4.2.6.8 and 6.1.1.4'
H H .0000 .0000 'International Tables Vol C Tables 4.2.6.8 and 6.1.1.4'
N N .0061 .0033 'International Tables Vol C Tables 4.2.6.8 and 6.1.1.4'
S S .1246 .1234 'International Tables Vol C Tables 4.2.6.8 and 6.1.1.4'

loop_
_geom_angle_atom_site_label_1
_geom_angle_atom_site_label_2
_geom_angle_atom_site_label_3
_geom_angle
C9 S1 C10 102.47(13)
C18 S2 C17 102.22(13)
C1 N1 C5 117.1(3)
C26 N2 C23 117.0(2)
N1 C1 C2 125.1(3)
C3 C2 C1 118.1(3)
C2 C3 C4 120.0(3)
C3 C4 C6 122.7(3)
C3 C4 C5 118.0(3)
C6 C4 C5 119.4(3)
N1 C5 C4 121.8(3)
N1 C5 C9 119.1(2)
C4 C5 C9 119.2(2)
C7 C6 C4 120.6(3)
C6 C7 C8 120.4(3)
C9 C8 C7 121.3(3)
C8 C9 C5 119.2(3)
C8 C9 S1 118.8(2)
C5 C9 S1 122.0(2)
C11 C10 S1 107.03(17)
C12 C11 C16 118.7(2)
C12 C11 C10 119.4(2)
C16 C11 C10 121.9(2)
C13 C12 C11 121.2(3)
C14 C13 C12 120.0(3)
C13 C14 C15 119.8(3)
C14 C15 C16 121.0(3)
C15 C16 C11 119.3(2)
C15 C16 C17 118.9(2)
C11 C16 C17 121.8(2)
C16 C17 S2 107.78(18)
C19 C18 C23 118.8(2)
C19 C18 S2 125.5(2)
C23 C18 S2 115.66(19)
C18 C19 C20 121.2(3)
C21 C20 C19 121.3(3)
C20 C21 C22 119.7(3)
C21 C22 C24 123.1(3)
C21 C22 C23 119.7(2)
C24 C22 C23 117.2(2)
N2 C23 C22 122.7(2)
N2 C23 C18 118.1(2)
C22 C23 C18 119.2(2)
C25 C24 C22 119.6(3)
C24 C25 C26 118.9(3)
N2 C26 C25 124.5(3)

loop_
_geom_bond_atom_site_label_1
_geom_bond_atom_site_label_2
_geom_bond_site_symmetry_2
_geom_bond_distance
_geom_bond_publ_flag
S1 C9 . 1.774(3) ?
S1 C10 . 1.817(3) ?
S2 C18 . 1.757(3) ?
S2 C17 . 1.819(3) ?
N1 C1 . 1.315(4) ?
N1 C5 . 1.374(3) ?
N2 C26 . 1.316(3) ?
N2 C23 . 1.362(3) ?
C1 C2 . 1.400(4) ?
C2 C3 . 1.358(4) ?
C3 C4 . 1.404(4) ?
C4 C6 . 1.414(4) ?
C4 C5 . 1.416(4) ?
C5 C9 . 1.420(4) ?
C6 C7 . 1.349(4) ?
C7 C8 . 1.404(4) ?
C8 C9 . 1.374(4) ?
C10 C11 . 1.505(4) ?
C11 C12 . 1.393(4) ?
C11 C16 . 1.399(4) ?
C12 C13 . 1.379(4) ?
C13 C14 . 1.375(4) ?
C14 C15 . 1.380(4) ?
C15 C16 . 1.393(4) ?
C16 C17 . 1.508(4) ?
C18 C19 . 1.368(3) ?
C18 C23 . 1.429(3) ?
C19 C20 . 1.399(4) ?
C20 C21 . 1.354(4) ?
C21 C22 . 1.409(4) ?
C22 C24 . 1.412(4) ?
C22 C23 . 1.414(4) ?
C24 C25 . 1.350(4) ?
C25 C26 . 1.396(4) ?

loop_
_cod_related_entry_id
_cod_related_entry_database
_cod_related_entry_code
1 ChemSpider 21107266
